data_4517437
loop_
_publ_author_name
'Kim, Alexia N.'
'Ngamnithiporn, Aurapat'
'Welin, Eric R.'
'Daiger, Martin T.'
'Gr\"unanger, Christian U.'
'Bartberger, Michael D.'
'Virgil, Scott C.'
'Stoltz, Brian M.'

_publ_section_title
;
 Iridium-Catalyzed Enantioselective and Diastereoselective Hydrogenation
 of 1,3-Disubstituted Isoquinolines
;
_journal_name_full 'ACS Catalysis'
_journal_page_first 3241
_journal_page_last 3248
_journal_paper_doi 10.1021/acscatal.0c00211
_journal_year 2020
_chemical_absolute_configuration ad
_chemical_formula_moiety 'C14 H15 N O S'
_chemical_formula_sum 'C14 H15 N O S'
_chemical_formula_weight 245.33
_space_group_crystal_system monoclinic
_space_group_IT_number 4
_space_group_name_Hall 'P 2yb'
_space_group_name_H-M_alt 'P 1 21 1'
_atom_sites_solution_hydrogens difmap
_audit_creation_date 2019-08-29
_audit_creation_method
;
Olex2 1.2
(compiled 2018.05.29 svn.r3508 for OlexSys, GUI svn.r5506),
 SHELXL-2018/3, and manual edit
;
_cell_angle_alpha 90
_cell_angle_beta 96.337(8)
_cell_angle_gamma 90
_cell_formula_units_Z 2
_cell_length_a 8.3309(19)
_cell_length_b 6.6556(18)
_cell_length_c 10.916(3)
_cell_measurement_reflns_used 9954
_cell_measurement_temperature 100
_cell_measurement_theta_max 35.61
_cell_measurement_theta_min 2.46
_cell_volume 601.6(3)
_computing_cell_refinement 'SAINT V8.38A (Bruker-AXS, 2016)'
_computing_data_collection 'BIS 2018.9.0.2/05-Oct-2018 & APEX3_2018.7-2 (Bruker-AXS, 2018)'
_computing_data_reduction 'SAINT V8.38A (Bruker-AXS, 2016)'
_computing_molecular_graphics 'DIAMOND 3 (Crystal Impact, 1999)'
_computing_publication_material 'Olex2 (Dolomanov et al., 2009)'
_computing_structure_refinement 'SHELXL-2018/3 (Sheldrick, 2015)'
_computing_structure_solution 'SHELXT-2014/5 (Sheldrick, 2013)'
_diffrn_ambient_temperature 100
_diffrn_detector 'CMOS Area Detector'
_diffrn_detector_area_resol_mean 10.24
_diffrn_detector_type 'Bruker PHOTON 100'
_diffrn_measured_fraction_theta_full 0.995
_diffrn_measured_fraction_theta_max 0.971
_diffrn_measurement_device '\k-geometry diffractometer'
_diffrn_measurement_device_type 'Bruker D8 Kappa'
_diffrn_measurement_method '\w and \f scans'
_diffrn_radiation_monochromator 'Triumph focusing graphite'
_diffrn_radiation_type MoK\a
_diffrn_radiation_wavelength 0.71073
_diffrn_reflns_av_R_equivalents 0.0337
_diffrn_reflns_av_unetI/netI 0.0317
_diffrn_reflns_Laue_measured_fraction_full 0.995
_diffrn_reflns_Laue_measured_fraction_max 0.971
_diffrn_reflns_limit_h_max 13
_diffrn_reflns_limit_h_min -13
_diffrn_reflns_limit_k_max 10
_diffrn_reflns_limit_k_min -10
_diffrn_reflns_limit_l_max 17
_diffrn_reflns_limit_l_min -17
_diffrn_reflns_number 25734
_diffrn_reflns_point_group_measured_fraction_full 0.996
_diffrn_reflns_point_group_measured_fraction_max 0.942
_diffrn_reflns_theta_full 25.242
_diffrn_reflns_theta_max 35.613
_diffrn_reflns_theta_min 1.877
_diffrn_source 'sealed tube'
_diffrn_source_current 30
_diffrn_source_power 1.5
_diffrn_source_target Mo
_diffrn_source_type 'XRD C-TECH Long Fine Focus'
_diffrn_source_voltage 50
_diffrn_standards_number 0
_exptl_absorpt_coefficient_mu 0.251
_exptl_absorpt_correction_T_max 1.0000
_exptl_absorpt_correction_T_min 0.9299
_exptl_absorpt_correction_type multi-scan
_exptl_absorpt_process_details
;
SADABS-2016/2 (Bruker,2016/2) was used for absorption correction. 
wR2(int) was 0.0498 before and 0.0444 after correction. 
The Ratio of minimum to maximum transmission is 0.9299. 
The \l/2 correction factor is Not present.
;
_exptl_crystal_colour colourless
_exptl_crystal_colour_primary colourless
_exptl_crystal_density_diffrn 1.354
_exptl_crystal_description block
_exptl_crystal_F_000 260
_exptl_crystal_size_max 0.38
_exptl_crystal_size_mid 0.17
_exptl_crystal_size_min 0.08
_refine_diff_density_max 0.457
_refine_diff_density_min -0.227
_refine_diff_density_rms 0.056
_refine_ls_abs_structure_details
;
 Flack x determined using 1924 quotients [(I+)-(I-)]/[(I+)+(I-)]
 (Parsons, Flack and Wagner, Acta Cryst. B69 (2013) 249-259).
;
_refine_ls_abs_structure_Flack 0.04(2)
_refine_ls_extinction_method none
_refine_ls_goodness_of_fit_ref 1.058
_refine_ls_hydrogen_treatment refxyz
_refine_ls_matrix_type full
_refine_ls_number_parameters 209
_refine_ls_number_reflns 5228
_refine_ls_number_restraints 1
_refine_ls_restrained_S_all 1.058
_refine_ls_R_factor_all 0.0484
_refine_ls_R_factor_gt 0.0383
_refine_ls_shift/su_max 0.000
_refine_ls_shift/su_mean 0.000
_refine_ls_structure_factor_coef Fsqd
_refine_ls_weighting_details 'w=1/[\s^2^(Fo^2^)+(0.0523P)^2^+0.0977P] where P=(Fo^2^+2Fc^2^)/3'
_refine_ls_weighting_scheme calc
_refine_ls_wR_factor_gt 0.0909
_refine_ls_wR_factor_ref 0.0960
_reflns_Friedel_coverage 0.815
_reflns_Friedel_fraction_full 0.997
_reflns_Friedel_fraction_max 0.908
_reflns_number_gt 4632
_reflns_number_total 5228
_reflns_threshold_expression 'I > 2\s(I)'
_cod_data_source_file cs0c00211_si_002.cif
_cod_data_source_block d19110
_cod_depositor_comments 'Adding full bibliography for 4517437.cif.'
_cod_database_code 4517437
_shelx_shelxl_version_number 2018/3
_shelx_space_group_comment
;
The symmetry employed for this shelxl refinement is uniquely defined
by the following loop, which should always be used as a source of
symmetry information in preference to the above space-group names.
They are only intended as comments.
;
_shelx_estimated_absorpt_t_max 0.980
_shelx_estimated_absorpt_t_min 0.911
_refine_ls_abs_structure_hooft 0.03(2)
_olex2_refinement_description
;
1. Fixed Uiso
 At 1.2 times of:
  All C(H) groups, All C(H,H) groups, All C(H,H,H,H) groups, All N(H) groups
 At 1.5 times of:
  All O(H) groups
2. Shared sites
{H12, H12A}
{H14, H14A}
3. Uiso/Uaniso restraints and constraints
Uanis(C13) = Uanis(S1)
Uanis(S1A) = Uanis(C13A)
4. Others
 Sof(S1A)=Sof(C13A)=Sof(H13A)=Sof(H12A)=Sof(H14A)=1-FVAR(1)
 Sof(S1)=Sof(C13)=Sof(H13)=Sof(H12)=Sof(H14)=FVAR(1)
;
_olex2_submission_special_instructions 'No special instructions were received'

loop_
_space_group_symop_operation_xyz
'x, y, z'
'-x, y+1/2, -z'

loop_
_atom_site_label
_atom_site_type_symbol
_atom_site_fract_x
_atom_site_fract_y
_atom_site_fract_z
_atom_site_U_iso_or_equiv
_atom_site_adp_type
_atom_site_occupancy
_atom_site_site_symmetry_order
_atom_site_calc_flag
_atom_site_refinement_flags_posn
_atom_site_refinement_flags_adp
_atom_site_refinement_flags_occupancy
_atom_site_disorder_assembly
_atom_site_disorder_group
S1 S -0.01782(9) 0.10112(13) 0.08554(8) 0.0192(2) Uani 0.605(3) 1 d . . P A 1
S1A S -0.12835(17) 0.2688(2) 0.15351(16) 0.0200(4) Uani 0.395(3) 1 d . . P A 2
O1 O 0.46731(15) 0.9053(2) 0.02239(13) 0.0250(3) Uani 1 1 d . . . . .
H1 H 0.513(3) 0.970(5) -0.041(3) 0.038 Uiso 1 1 d R . . . .
N1 N 0.38190(14) 0.6013(2) 0.16462(10) 0.0126(2) Uani 1 1 d . . . . .
H1A H 0.301(3) 0.668(4) 0.122(2) 0.015 Uiso 1 1 d R . . . .
C1 C 0.31520(15) 0.4750(2) 0.25761(12) 0.0119(2) Uani 1 1 d . . . . .
H1B H 0.277(2) 0.562(4) 0.327(2) 0.014 Uiso 1 1 d R . . . .
C2 C 0.45361(17) 0.3436(2) 0.31317(14) 0.0146(2) Uani 1 1 d . . . . .
H2A H 0.422(3) 0.254(4) 0.378(2) 0.018 Uiso 1 1 d R . . . .
H2B H 0.493(3) 0.255(4) 0.249(2) 0.018 Uiso 1 1 d R . . . .
C3 C 0.59104(16) 0.4744(2) 0.36870(12) 0.0135(2) Uani 1 1 d . . . . .
C4 C 0.69583(19) 0.4043(3) 0.46858(14) 0.0193(3) Uani 1 1 d . . . . .
H4 H 0.674(3) 0.282(4) 0.501(2) 0.023 Uiso 1 1 d R . . . .
C5 C 0.81732(19) 0.5263(3) 0.52519(15) 0.0236(3) Uani 1 1 d . . . . .
H5 H 0.882(3) 0.482(5) 0.595(2) 0.028 Uiso 1 1 d R . . . .
C6 C 0.8361(2) 0.7190(3) 0.48189(15) 0.0243(4) Uani 1 1 d . . . . .
H6 H 0.905(3) 0.801(4) 0.518(2) 0.029 Uiso 1 1 d R . . . .
C7 C 0.7330(2) 0.7911(3) 0.38302(15) 0.0210(3) Uani 1 1 d . . . . .
H7 H 0.739(3) 0.931(4) 0.353(2) 0.025 Uiso 1 1 d R . . . .
C8 C 0.60916(17) 0.6697(2) 0.32554(13) 0.0140(2) Uani 1 1 d . . . . .
C9 C 0.49394(17) 0.7561(2) 0.22155(13) 0.0133(2) Uani 1 1 d . . . . .
H9 H 0.429(3) 0.867(4) 0.251(2) 0.016 Uiso 1 1 d R . . . .
C10 C 0.58373(18) 0.8432(3) 0.11976(14) 0.0174(3) Uani 1 1 d . . . . .
H10A H 0.649(3) 0.953(4) 0.152(2) 0.021 Uiso 1 1 d R . . . .
H10B H 0.660(3) 0.740(4) 0.091(2) 0.021 Uiso 1 1 d R . . . .
C11 C 0.16954(16) 0.3617(2) 0.20222(13) 0.0127(2) Uani 1 1 d . . . . .
C12 C 0.17083(17) 0.1876(2) 0.13110(13) 0.0147(2) Uani 1 1 d . . . . .
C13 C -0.1037(6) 0.2994(9) 0.1619(5) 0.0192(2) Uani 0.605(3) 1 d . . P A 1
H13 H -0.213(6) 0.280(7) 0.148(4) 0.023 Uiso 0.605(3) 1 d R . P A 1
C13A C 0.0184(8) 0.1173(13) 0.0976(7) 0.0200(4) Uani 0.395(3) 1 d . . P A 2
H13A H -0.045(7) -0.004(12) 0.055(6) 0.024 Uiso 0.395(3) 1 d R . P A 2
C14 C 0.01166(19) 0.4216(3) 0.21889(15) 0.0177(3) Uani 1 1 d . . . . .
H12 H 0.261(3) 0.121(4) 0.106(2) 0.021 Uiso 0.605(3) 1 d R . P A 1
H12A H 0.261(3) 0.121(4) 0.106(2) 0.021 Uiso 0.395(3) 1 d R . P A 2
H14A H -0.015(3) 0.531(4) 0.260(2) 0.021 Uiso 0.395(3) 1 d R . P A 2
H14 H -0.015(3) 0.531(4) 0.260(2) 0.021 Uiso 0.605(3) 1 d R . P A 1

loop_
_atom_site_aniso_label
_atom_site_aniso_U_11
_atom_site_aniso_U_22
_atom_site_aniso_U_33
_atom_site_aniso_U_23
_atom_site_aniso_U_13
_atom_site_aniso_U_12
S1 0.0146(4) 0.0220(4) 0.0204(4) -0.0044(3) -0.0007(3) -0.0076(3)
S1A 0.0121(7) 0.0246(7) 0.0223(6) -0.0049(5) -0.0015(4) -0.0092(4)
O1 0.0205(6) 0.0302(7) 0.0251(6) 0.0151(5) 0.0060(4) 0.0014(5)
N1 0.0133(5) 0.0113(5) 0.0131(5) 0.0014(4) 0.0008(4) -0.0015(4)
C1 0.0109(5) 0.0126(5) 0.0121(5) 0.0000(4) 0.0013(4) -0.0011(4)
C2 0.0129(6) 0.0135(6) 0.0168(6) 0.0039(5) -0.0007(4) -0.0020(5)
C3 0.0101(5) 0.0182(6) 0.0123(5) 0.0001(5) 0.0014(4) 0.0005(5)
C4 0.0157(6) 0.0274(8) 0.0144(6) 0.0012(6) 0.0002(5) 0.0045(5)
C5 0.0127(6) 0.0437(10) 0.0143(6) -0.0057(6) 0.0002(5) 0.0035(6)
C6 0.0148(6) 0.0416(11) 0.0167(6) -0.0123(7) 0.0023(5) -0.0095(6)
C7 0.0191(7) 0.0255(8) 0.0193(6) -0.0075(6) 0.0054(5) -0.0094(6)
C8 0.0125(5) 0.0173(6) 0.0126(5) -0.0031(5) 0.0035(4) -0.0021(5)
C9 0.0150(6) 0.0094(5) 0.0161(6) -0.0005(5) 0.0045(4) -0.0016(4)
C10 0.0171(6) 0.0166(6) 0.0191(6) 0.0030(5) 0.0053(5) -0.0035(5)
C11 0.0124(5) 0.0138(6) 0.0114(5) 0.0005(4) -0.0002(4) -0.0020(4)
C12 0.0150(6) 0.0141(6) 0.0147(6) -0.0016(5) 0.0010(4) -0.0027(5)
C13 0.0146(4) 0.0220(4) 0.0204(4) -0.0044(3) -0.0007(3) -0.0076(3)
C13A 0.0121(7) 0.0246(7) 0.0223(6) -0.0049(5) -0.0015(4) -0.0092(4)
C14 0.0153(6) 0.0197(7) 0.0186(6) -0.0013(5) 0.0045(5) -0.0005(5)

loop_
_atom_type_symbol
_atom_type_description
_atom_type_scat_dispersion_real
_atom_type_scat_dispersion_imag
_atom_type_scat_source
C C 0.0033 0.0016 'International Tables Vol C Tables 4.2.6.8 and 6.1.1.4'
H H 0.0000 0.0000 'International Tables Vol C Tables 4.2.6.8 and 6.1.1.4'
N N 0.0061 0.0033 'International Tables Vol C Tables 4.2.6.8 and 6.1.1.4'
O O 0.0106 0.0060 'International Tables Vol C Tables 4.2.6.8 and 6.1.1.4'
S S 0.1246 0.1234 'International Tables Vol C Tables 4.2.6.8 and 6.1.1.4'

loop_
_exptl_crystal_face_index_h
_exptl_crystal_face_index_k
_exptl_crystal_face_index_l
_exptl_crystal_face_perp_dist
0.00 0.00 -1.00 0.0220
0.00 0.00 -1.00 0.042
0.00 0.00 1.00 0.030
-1.00 -1.00 1.00 0.115
1.00 1.00 -1.00 0.149
0.00 1.00 1.00 0.153
0.00 -1.00 -1.00 0.112
-1.00 0.00 1.00 0.069
1.00 0.00 -1.00 0.087
-1.00 1.00 1.00 0.159
1.00 -1.00 -1.00 0.145
4.00 1.00 -2.00 0.070
0.00 -3.00 -1.00 0.125
-5.00 5.00 -3.00 0.148
-4.00 -1.00 -1.00 0.082
5.00 -3.00 3.00 0.134
3.00 0.00 1.00 0.100

loop_
_geom_angle_atom_site_label_1
_geom_angle_atom_site_label_2
_geom_angle_atom_site_label_3
_geom_angle
_geom_angle_site_symmetry_1
_geom_angle_site_symmetry_3
_geom_angle_publ_flag
C12 S1 C13 91.08(18) . . ?
C14 S1A C13A 91.0(2) . . ?
C10 O1 H1 112.9(17) . . ?
C1 N1 H1A 108.6(14) . . ?
C1 N1 C9 112.10(10) . . ?
C9 N1 H1A 106.4(15) . . ?
N1 C1 H1B 110.5(13) . . ?
N1 C1 C2 106.04(11) . . ?
N1 C1 C11 111.07(11) . . ?
C2 C1 H1B 108.3(12) . . ?
C11 C1 H1B 106.3(12) . . ?
C11 C1 C2 114.61(12) . . ?
C1 C2 H2A 112.8(13) . . ?
C1 C2 H2B 110.8(13) . . ?
H2A C2 H2B 106(2) . . ?
C3 C2 C1 109.66(12) . . ?
C3 C2 H2A 108.2(13) . . ?
C3 C2 H2B 109.0(13) . . ?
C4 C3 C2 120.00(14) . . ?
C8 C3 C2 120.42(12) . . ?
C8 C3 C4 119.48(14) . . ?
C3 C4 H4 117.4(15) . . ?
C5 C4 C3 120.85(16) . . ?
C5 C4 H4 121.3(15) . . ?
C4 C5 H5 120.5(18) . . ?
C6 C5 C4 119.70(16) . . ?
C6 C5 H5 119.6(18) . . ?
C5 C6 H6 122.3(19) . . ?
C5 C6 C7 120.17(15) . . ?
C7 C6 H6 117.3(19) . . ?
C6 C7 H7 122.1(15) . . ?
C6 C7 C8 120.68(17) . . ?
C8 C7 H7 117.2(15) . . ?
C3 C8 C7 119.12(14) . . ?
C3 C8 C9 121.50(12) . . ?
C7 C8 C9 119.33(14) . . ?
N1 C9 C8 111.60(12) . . ?
N1 C9 H9 108.5(13) . . ?
N1 C9 C10 107.26(12) . . ?
C8 C9 H9 111.2(13) . . ?
C8 C9 C10 111.69(12) . . ?
C10 C9 H9 106.4(14) . . ?
O1 C10 C9 107.91(12) . . ?
O1 C10 H10A 111.9(15) . . ?
O1 C10 H10B 111.6(13) . . ?
C9 C10 H10A 109.0(14) . . ?
C9 C10 H10B 110.1(14) . . ?
H10A C10 H10B 106(2) . . ?
C12 C11 C1 125.94(13) . . ?
C12 C11 C14 111.87(13) . . ?
C14 C11 C1 122.19(13) . . ?
S1 C12 H12 119.9(15) . . ?
C11 C12 S1 112.40(11) . . ?
C11 C12 H12 127.7(16) . . ?
C11 C12 H12A 127.7(16) . . ?
C13A C12 C11 111.7(4) . . ?
C13A C12 H12A 120.6(16) . . ?
S1 C13 H13 105(3) . . ?
C14 C13 S1 111.3(4) . . ?
C14 C13 H13 143(3) . . ?
S1A C13A H13A 105(3) . . ?
C12 C13A S1A 112.0(5) . . ?
C12 C13A H13A 143(4) . . ?
S1A C14 H14A 120.7(15) . . ?
C11 C14 S1A 113.35(14) . . ?
C11 C14 H14A 125.9(15) . . ?
C11 C14 H14 125.9(15) . . ?
C13 C14 C11 113.4(3) . . ?
C13 C14 H14 120.7(15) . . ?

loop_
_geom_bond_atom_site_label_1
_geom_bond_atom_site_label_2
_geom_bond_distance
_geom_bond_site_symmetry_2
_geom_bond_publ_flag
S1 C12 1.6959(16) . ?
S1 C13 1.755(6) . ?
S1A C13A 1.746(9) . ?
S1A C14 1.6492(19) . ?
O1 H1 0.93(3) . ?
O1 C10 1.419(2) . ?
N1 H1A 0.90(2) . ?
N1 C1 1.4732(18) . ?
N1 C9 1.4799(19) . ?
C1 H1B 1.03(2) . ?
C1 C2 1.5193(19) . ?
C1 C11 1.4985(19) . ?
C2 H2A 0.98(2) . ?
C2 H2B 1.00(2) . ?
C2 C3 1.511(2) . ?
C3 C4 1.400(2) . ?
C3 C8 1.396(2) . ?
C4 H4 0.91(3) . ?
C4 C5 1.389(2) . ?
C5 H5 0.93(3) . ?
C5 C6 1.382(3) . ?
C6 H6 0.85(3) . ?
C6 C7 1.388(3) . ?
C7 H7 0.99(3) . ?
C7 C8 1.403(2) . ?
C8 C9 1.517(2) . ?
C9 H9 0.99(2) . ?
C9 C10 1.521(2) . ?
C10 H10A 0.96(3) . ?
C10 H10B 1.01(3) . ?
C11 C12 1.395(2) . ?
C11 C14 1.405(2) . ?
C12 C13A 1.365(6) . ?
C12 H12 0.94(2) . ?
C12 H12A 0.94(2) . ?
C13 H13 0.91(5) . ?
C13 C14 1.357(5) . ?
C13A H13A 1.04(8) . ?
C14 H14A 0.90(3) . ?
C14 H14 0.90(3) . ?

loop_
_geom_hbond_atom_site_label_D
_geom_hbond_atom_site_label_H
_geom_hbond_atom_site_label_A
_geom_hbond_distance_DH
_geom_hbond_distance_HA
_geom_hbond_distance_DA
_geom_hbond_angle_DHA
_geom_hbond_site_symmetry_A
_geom_hbond_publ_flag
O1 H1 N1 0.93(3) 1.90(3) 2.8310(18) 177(2) 2_655 yes

loop_
_geom_torsion_atom_site_label_1
_geom_torsion_atom_site_label_2
_geom_torsion_atom_site_label_3
_geom_torsion_atom_site_label_4
_geom_torsion
_geom_torsion_site_symmetry_1
_geom_torsion_site_symmetry_2
_geom_torsion_site_symmetry_3
_geom_torsion_site_symmetry_4
_geom_torsion_publ_flag
S1 C13 C14 C11 0.6(4) . . . . ?
N1 C1 C2 C3 58.56(14) . . . . ?
N1 C1 C11 C12 78.77(18) . . . . ?
N1 C1 C11 C14 -102.09(16) . . . . ?
N1 C9 C10 O1 52.73(16) . . . . ?
C1 N1 C9 C8 44.46(15) . . . . ?
C1 N1 C9 C10 167.09(12) . . . . ?
C1 C2 C3 C4 151.33(13) . . . . ?
C1 C2 C3 C8 -25.09(17) . . . . ?
C1 C11 C12 S1 179.50(12) . . . . ?
C1 C11 C12 C13A 178.1(4) . . . . ?
C1 C11 C14 S1A -177.87(13) . . . . ?
C1 C11 C14 C13 -179.8(3) . . . . ?
C2 C1 C11 C12 -41.36(19) . . . . ?
C2 C1 C11 C14 137.77(14) . . . . ?
C2 C3 C4 C5 -176.42(14) . . . . ?
C2 C3 C8 C7 176.81(13) . . . . ?
C2 C3 C8 C9 -0.66(19) . . . . ?
C3 C4 C5 C6 -0.5(2) . . . . ?
C3 C8 C9 N1 -7.99(18) . . . . ?
C3 C8 C9 C10 -128.05(14) . . . . ?
C4 C3 C8 C7 0.4(2) . . . . ?
C4 C3 C8 C9 -177.09(13) . . . . ?
C4 C5 C6 C7 0.7(2) . . . . ?
C5 C6 C7 C8 -0.3(2) . . . . ?
C6 C7 C8 C3 -0.3(2) . . . . ?
C6 C7 C8 C9 177.26(14) . . . . ?
C7 C8 C9 N1 174.55(12) . . . . ?
C7 C8 C9 C10 54.49(17) . . . . ?
C8 C3 C4 C5 0.0(2) . . . . ?
C8 C9 C10 O1 175.30(13) . . . . ?
C9 N1 C1 C2 -71.23(14) . . . . ?
C9 N1 C1 C11 163.67(12) . . . . ?
C11 C1 C2 C3 -178.55(11) . . . . ?
C11 C12 C13A S1A 0.4(6) . . . . ?
C12 S1 C13 C14 -0.3(4) . . . . ?
C12 C11 C14 S1A 1.37(18) . . . . ?
C12 C11 C14 C13 -0.6(3) . . . . ?
C13 S1 C12 C11 0.0(2) . . . . ?
C13A S1A C14 C11 -0.9(3) . . . . ?
C14 S1A C13A C12 0.3(5) . . . . ?
C14 C11 C12 S1 0.29(16) . . . . ?
C14 C11 C12 C13A -1.1(4) . . . . ?
